data_7154203
loop_
_publ_author_name
'Hung, Tran Quang'
'Dang, Tuan Thanh'
'Janke, Julia'
'Villinger, Alexander'
'Langer, Peter'

_publ_section_title
;
 Efficient synthesis of \a- and \d-carbolines by sequential Pd-catalyzed
 site-selective C-C and twofold C-N coupling reactions.
;
_journal_issue 5
_journal_name_full 'Organic &amp; biomolecular chemistry'
_journal_page_first 1375
_journal_page_last 1386
_journal_paper_doi 10.1039/c4ob02226b
_journal_volume 13
_journal_year 2015
_chemical_formula_moiety 'C17 H11 F N2'
_chemical_formula_sum 'C17 H11 F N2'
_chemical_formula_weight 262.28
_chemical_name_systematic
;
9-(4-Fluorophenyl)-9<i>H</i>-pyrido[2,3-b]indole
;
_space_group_crystal_system triclinic
_space_group_IT_number 2
_space_group_name_Hall '-P 1'
_space_group_name_H-M_alt 'P -1'
_symmetry_space_group_name_Hall '-P 1'
_symmetry_space_group_name_H-M 'P -1'
_atom_sites_solution_hydrogens geom
_audit_creation_method SHELXL-2013
_cell_angle_alpha 78.235(4)
_cell_angle_beta 81.016(4)
_cell_angle_gamma 74.565(4)
_cell_formula_units_Z 2
_cell_length_a 6.2637(4)
_cell_length_b 9.6026(6)
_cell_length_c 11.1057(8)
_cell_measurement_reflns_used 1414
_cell_measurement_temperature 173(2)
_cell_measurement_theta_max 24.39
_cell_measurement_theta_min 2.23
_cell_volume 626.68(7)
_computing_cell_refinement 'Bruker Apex V7.51A'
_computing_data_collection 'Bruker Apex V7.51A'
_computing_data_reduction 'Bruker SAINT'
_computing_molecular_graphics 'ORTEP-3v2.01 (Farrugia, 1997)'
_computing_publication_material SHELXL-2013
_computing_structure_refinement 'SHELXL-2013 (Sheldrick, 2013)'
_computing_structure_solution 'SHELXS-2013 (Sheldrick, 2013)'
_diffrn_ambient_temperature 173(2)
_diffrn_measured_fraction_theta_full 0.984
_diffrn_measured_fraction_theta_max 0.980
_diffrn_measurement_device_type 'Bruker Apex Kappa II-CCD-diffractometer'
_diffrn_measurement_method 'phi and omega scans'
_diffrn_radiation_monochromator graphite
_diffrn_radiation_source 'sealed tube'
_diffrn_radiation_type MoK\a
_diffrn_radiation_wavelength 0.71073
_diffrn_reflns_av_unetI/netI 0.0698
_diffrn_reflns_Laue_measured_fraction_full 0.984
_diffrn_reflns_Laue_measured_fraction_max 0.980
_diffrn_reflns_limit_h_max 8
_diffrn_reflns_limit_h_min -8
_diffrn_reflns_limit_k_max 12
_diffrn_reflns_limit_k_min -12
_diffrn_reflns_limit_l_max 14
_diffrn_reflns_limit_l_min 0
_diffrn_reflns_number 2973
_diffrn_reflns_point_group_measured_fraction_full 0.984
_diffrn_reflns_point_group_measured_fraction_max 0.980
_diffrn_reflns_theta_full 25.242
_diffrn_reflns_theta_max 28.000
_diffrn_reflns_theta_min 2.233
_exptl_absorpt_coefficient_mu 0.094
_exptl_absorpt_correction_T_max 0.745810
_exptl_absorpt_correction_T_min 0.672399
_exptl_absorpt_correction_type multi-scan
_exptl_absorpt_process_details '(SADABS; Sheldrick, 2004)'
_exptl_crystal_colour colourless
_exptl_crystal_density_diffrn 1.390
_exptl_crystal_description block
_exptl_crystal_F_000 272
_exptl_crystal_size_max 0.160
_exptl_crystal_size_mid 0.130
_exptl_crystal_size_min 0.090
_refine_diff_density_max 0.254
_refine_diff_density_min -0.215
_refine_diff_density_rms 0.052
_refine_ls_extinction_method none
_refine_ls_goodness_of_fit_ref 1.031
_refine_ls_hydrogen_treatment constr
_refine_ls_matrix_type full
_refine_ls_number_parameters 159
_refine_ls_number_reflns 2973
_refine_ls_number_restraints 30
_refine_ls_restrained_S_all 1.067
_refine_ls_R_factor_all 0.1111
_refine_ls_R_factor_gt 0.0596
_refine_ls_shift/su_max 0.000
_refine_ls_shift/su_mean 0.000
_refine_ls_structure_factor_coef Fsqd
_refine_ls_weighting_details 'w=1/[\s^2^(Fo^2^)+(0.0553P)^2^+0.1307P] where P=(Fo^2^+2Fc^2^)/3'
_refine_ls_weighting_scheme calc
_refine_ls_wR_factor_gt 0.1181
_refine_ls_wR_factor_ref 0.1387
_reflns_Friedel_coverage 0.000
_reflns_number_gt 1869
_reflns_number_total 2973
_reflns_threshold_expression 'I > 2\s(I)'
_cod_data_source_file c4ob02226b2.cif
_cod_data_source_block av_ht3h114
_cod_depositor_comments 'Adding full bibliography for 7154203--7154204.cif.'
_cod_database_code 7154203
_shelx_space_group_comment
;
The symmetry employed for this shelxl refinement is uniquely defined
by the following loop, which should always be used as a source of
symmetry information in preference to the above space-group names.
They are only intended as comments.
;
_shelx_estimated_absorpt_t_min 0.985
_shelx_estimated_absorpt_t_max 0.992
_shelxl_version_number 2013-4

loop_
_space_group_symop_operation_xyz
'x, y, z'
'-x, -y, -z'

loop_
_atom_site_label
_atom_site_type_symbol
_atom_site_fract_x
_atom_site_fract_y
_atom_site_fract_z
_atom_site_U_iso_or_equiv
_atom_site_adp_type
_atom_site_occupancy
_atom_site_site_symmetry_order
_atom_site_calc_flag
_atom_site_refinement_flags_posn
_atom_site_refinement_flags_adp
_atom_site_refinement_flags_occupancy
_atom_site_disorder_assembly
_atom_site_disorder_group
N1 N 0.9839(3) 0.7354(2) 0.09385(16) 0.0316(5) Uani 1 1 d . . . . .
C1A C 1.1463(14) 0.6576(17) 0.1613(8) 0.0299(3) Uani 0.398(14) 1 d DG . P A 1
N2A N 1.3602(16) 0.5882(17) 0.1172(7) 0.0294(7) Uani 0.398(14) 1 d DG . P A 1
C2A C 1.5148(12) 0.5129(12) 0.1996(9) 0.0311(7) Uani 0.398(14) 1 d DG . P A 1
H2A H 1.6610 0.4655 0.1694 0.037 Uiso 0.398(14) 1 calc R U P A 1
C3A C 1.4555(12) 0.5071(9) 0.3261(9) 0.0319(6) Uani 0.398(14) 1 d DG . P A 1
H3A H 1.5612 0.4557 0.3824 0.038 Uiso 0.398(14) 1 calc R U P A 1
C4A C 1.2417(14) 0.5765(11) 0.3703(7) 0.0322(6) Uani 0.398(14) 1 d DG . P A 1
H4A H 1.2012 0.5725 0.4567 0.039 Uiso 0.398(14) 1 calc R U P A 1
C5A C 1.0870(11) 0.6518(13) 0.2879(9) 0.0299(3) Uani 0.398(14) 1 d DG . P A 1
C6A C 0.8573(11) 0.7381(12) 0.2911(8) 0.0299(3) Uani 0.398(14) 1 d DG . P A 1
C7A C 0.7064(14) 0.7807(11) 0.3905(7) 0.0322(6) Uani 0.398(14) 1 d DG . P A 1
H7A H 0.7482 0.7511 0.4722 0.039 Uiso 0.398(14) 1 calc R U P A 1
C8A C 0.4942(12) 0.8667(9) 0.3703(7) 0.0319(6) Uani 0.398(14) 1 d DG . P A 1
H8A H 0.3910 0.8959 0.4382 0.038 Uiso 0.398(14) 1 calc R U P A 1
C9A C 0.4329(11) 0.9101(9) 0.2507(9) 0.0311(7) Uani 0.398(14) 1 d DG . P A 1
H9A H 0.2879 0.9689 0.2369 0.037 Uiso 0.398(14) 1 calc R U P A 1
C10A C 0.5839(16) 0.8675(13) 0.1513(7) 0.0327(8) Uani 0.398(14) 1 d DG . P A 1
H10A H 0.5421 0.8972 0.0696 0.039 Uiso 0.398(14) 1 calc R U P A 1
C11A C 0.7961(14) 0.7815(14) 0.1715(7) 0.0299(3) Uani 0.398(14) 1 d DG . P A 1
C1B C 0.7975(10) 0.7898(10) 0.1723(6) 0.0299(3) Uani 0.602(14) 1 d D . P A 2
N2B N 0.6020(10) 0.8720(8) 0.1286(5) 0.0327(8) Uani 0.602(14) 1 d D . P A 2
C2B C 0.4362(9) 0.9086(7) 0.2194(6) 0.0311(7) Uani 0.602(14) 1 d D . P A 2
H2B H 0.2943 0.9629 0.1956 0.037 Uiso 0.602(14) 1 calc R U P A 2
C3B C 0.4609(9) 0.8716(6) 0.3452(6) 0.0319(6) Uani 0.602(14) 1 d D . P A 2
H3B H 0.3382 0.9032 0.4035 0.038 Uiso 0.602(14) 1 calc R U P A 2
C4B C 0.6598(11) 0.7900(8) 0.3864(5) 0.0322(6) Uani 0.602(14) 1 d D . P A 2
H4B H 0.6769 0.7657 0.4723 0.039 Uiso 0.602(14) 1 calc R U P A 2
C5B C 0.8358(9) 0.7439(9) 0.2987(6) 0.0299(3) Uani 0.602(14) 1 d D . P A 2
C6B C 1.0628(9) 0.6589(9) 0.2937(7) 0.0299(3) Uani 0.602(14) 1 d D . P A 2
C7B C 1.2002(10) 0.5794(8) 0.3839(6) 0.0322(6) Uani 0.602(14) 1 d D . P A 2
H7B H 1.1483 0.5758 0.4692 0.039 Uiso 0.602(14) 1 calc R U P A 2
C8B C 1.4116(10) 0.5065(7) 0.3467(6) 0.0319(6) Uani 0.602(14) 1 d D . P A 2
H8B H 1.5081 0.4512 0.4068 0.038 Uiso 0.602(14) 1 calc R U P A 2
C9B C 1.4868(10) 0.5127(8) 0.2208(6) 0.0311(7) Uani 0.602(14) 1 d D . P A 2
H9B H 1.6361 0.4627 0.1988 0.037 Uiso 0.602(14) 1 calc R U P A 2
C10B C 1.3617(14) 0.5848(14) 0.1288(6) 0.0294(7) Uani 0.602(14) 1 d D . P A 2
H10B H 1.4148 0.5857 0.0438 0.035 Uiso 0.602(14) 1 calc R U P A 2
C11B C 1.1547(11) 0.6555(12) 0.1683(6) 0.0299(3) Uani 0.602(14) 1 d D . P A 2
C12 C 1.0009(4) 0.7580(3) -0.03863(19) 0.0301(5) Uani 1 1 d . . . . .
C13 C 0.8715(4) 0.6998(3) -0.0960(2) 0.0352(6) Uani 1 1 d . . . . .
H13 H 0.7717 0.6456 -0.0479 0.042 Uiso 1 1 calc R U . . .
C14 C 0.8888(4) 0.7211(3) -0.2237(2) 0.0357(6) Uani 1 1 d . . . . .
H14 H 0.8002 0.6830 -0.2646 0.043 Uiso 1 1 calc R U . . .
C15 C 1.0367(4) 0.7985(3) -0.2901(2) 0.0352(6) Uani 1 1 d . . . . .
F1 F 1.0524(3) 0.81921(18) -0.41541(12) 0.0517(5) Uani 1 1 d . . . . .
C16 C 1.1668(4) 0.8563(3) -0.2356(2) 0.0373(6) Uani 1 1 d . . . . .
H16 H 1.2674 0.9093 -0.2845 0.045 Uiso 1 1 calc R U . . .
C17 C 1.1486(4) 0.8357(3) -0.1074(2) 0.0346(6) Uani 1 1 d . . . . .
H17 H 1.2370 0.8748 -0.0672 0.042 Uiso 1 1 calc R U . . .

loop_
_atom_site_aniso_label
_atom_site_aniso_U_11
_atom_site_aniso_U_22
_atom_site_aniso_U_33
_atom_site_aniso_U_23
_atom_site_aniso_U_13
_atom_site_aniso_U_12
N1 0.0360(11) 0.0372(12) 0.0225(10) -0.0049(10) -0.0004(10) -0.0120(9)
C1A 0.0385(7) 0.0283(7) 0.0266(7) -0.0062(6) 0.0002(6) -0.0155(5)
N2A 0.0333(13) 0.0308(14) 0.0267(16) -0.0087(13) -0.0007(11) -0.0106(11)
C2A 0.0313(10) 0.0344(10) 0.030(2) -0.0112(13) 0.0028(12) -0.0104(8)
C3A 0.0339(14) 0.0395(11) 0.0252(15) -0.0070(11) -0.0011(10) -0.0138(10)
C4A 0.0379(18) 0.0366(11) 0.0242(10) -0.0082(9) 0.0037(11) -0.0142(13)
C5A 0.0385(7) 0.0283(7) 0.0266(7) -0.0062(6) 0.0002(6) -0.0155(5)
C6A 0.0385(7) 0.0283(7) 0.0266(7) -0.0062(6) 0.0002(6) -0.0155(5)
C7A 0.0379(18) 0.0366(11) 0.0242(10) -0.0082(9) 0.0037(11) -0.0142(13)
C8A 0.0339(14) 0.0395(11) 0.0252(15) -0.0070(11) -0.0011(10) -0.0138(10)
C9A 0.0313(10) 0.0344(10) 0.030(2) -0.0112(13) 0.0028(12) -0.0104(8)
C10A 0.0350(16) 0.0345(14) 0.0289(19) -0.0045(15) 0.0034(15) -0.0137(12)
C11A 0.0385(7) 0.0283(7) 0.0266(7) -0.0062(6) 0.0002(6) -0.0155(5)
C1B 0.0385(7) 0.0283(7) 0.0266(7) -0.0062(6) 0.0002(6) -0.0155(5)
N2B 0.0350(16) 0.0345(14) 0.0289(19) -0.0045(15) 0.0034(15) -0.0137(12)
C2B 0.0313(10) 0.0344(10) 0.030(2) -0.0112(13) 0.0028(12) -0.0104(8)
C3B 0.0339(14) 0.0395(11) 0.0252(15) -0.0070(11) -0.0011(10) -0.0138(10)
C4B 0.0379(18) 0.0366(11) 0.0242(10) -0.0082(9) 0.0037(11) -0.0142(13)
C5B 0.0385(7) 0.0283(7) 0.0266(7) -0.0062(6) 0.0002(6) -0.0155(5)
C6B 0.0385(7) 0.0283(7) 0.0266(7) -0.0062(6) 0.0002(6) -0.0155(5)
C7B 0.0379(18) 0.0366(11) 0.0242(10) -0.0082(9) 0.0037(11) -0.0142(13)
C8B 0.0339(14) 0.0395(11) 0.0252(15) -0.0070(11) -0.0011(10) -0.0138(10)
C9B 0.0313(10) 0.0344(10) 0.030(2) -0.0112(13) 0.0028(12) -0.0104(8)
C10B 0.0333(13) 0.0308(14) 0.0267(16) -0.0087(13) -0.0007(11) -0.0106(11)
C11B 0.0385(7) 0.0283(7) 0.0266(7) -0.0062(6) 0.0002(6) -0.0155(5)
C12 0.0394(13) 0.0292(13) 0.0232(12) -0.0044(11) -0.0028(11) -0.0114(10)
C13 0.0435(15) 0.0353(15) 0.0304(15) -0.0046(12) 0.0014(11) -0.0195(12)
C14 0.0468(15) 0.0382(15) 0.0267(14) -0.0083(12) -0.0055(12) -0.0153(12)
C15 0.0450(14) 0.0377(15) 0.0208(12) -0.0062(12) 0.0004(12) -0.0075(11)
F1 0.0687(11) 0.0644(11) 0.0225(8) -0.0069(8) 0.0010(8) -0.0208(8)
C16 0.0416(14) 0.0357(16) 0.0329(15) -0.0014(12) 0.0057(11) -0.0155(12)
C17 0.0412(14) 0.0326(15) 0.0341(15) -0.0074(12) -0.0006(12) -0.0166(11)

loop_
_atom_type_symbol
_atom_type_description
_atom_type_scat_dispersion_real
_atom_type_scat_dispersion_imag
_atom_type_scat_source
C C 0.0033 0.0016 'International Tables Vol C Tables 4.2.6.8 and 6.1.1.4'
H H 0.0000 0.0000 'International Tables Vol C Tables 4.2.6.8 and 6.1.1.4'
N N 0.0061 0.0033 'International Tables Vol C Tables 4.2.6.8 and 6.1.1.4'
F F 0.0171 0.0103 'International Tables Vol C Tables 4.2.6.8 and 6.1.1.4'

loop_
_geom_angle_atom_site_label_1
_geom_angle_atom_site_label_2
_geom_angle_atom_site_label_3
_geom_angle
C1A N1 C11A 109.0(6)
C1B N1 C11B 107.6(4)
C1A N1 C12 124.7(5)
C11A N1 C12 126.2(4)
C1B N1 C12 126.2(3)
C11B N1 C12 126.1(3)
N1 C1A N2A 126.6(7)
N1 C1A C5A 113.4(7)
N2A C1A C5A 120.0
C1A N2A C2A 120.0
N2A C2A C3A 120.0
N2A C2A H2A 120.0
C3A C2A H2A 120.0
C4A C3A C2A 120.0
C4A C3A H3A 120.0
C2A C3A H3A 120.0
C3A C4A C5A 120.0
C3A C4A H4A 120.0
C5A C4A H4A 120.0
C4A C5A C1A 120.0
C4A C5A C6A 138.7(7)
C1A C5A C6A 101.3(7)
C7A C6A C11A 120.0
C7A C6A C5A 130.3(7)
C11A C6A C5A 109.6(7)
C8A C7A C6A 120.0
C8A C7A H7A 120.0
C6A C7A H7A 120.0
C7A C8A C9A 120.0
C7A C8A H8A 120.0
C9A C8A H8A 120.0
C10A C9A C8A 120.0
C10A C9A H9A 120.0
C8A C9A H9A 120.0
C9A C10A C11A 120.0
C9A C10A H10A 120.0
C11A C10A H10A 120.0
N1 C11A C10A 133.3(6)
N1 C11A C6A 106.4(6)
C10A C11A C6A 120.0
N2B C1B N1 122.2(5)
N2B C1B C5B 126.1(4)
N1 C1B C5B 111.7(5)
C2B N2B C1B 113.5(3)
N2B C2B C3B 124.2(4)
N2B C2B H2B 117.9
C3B C2B H2B 117.9
C4B C3B C2B 121.1(4)
C4B C3B H3B 119.5
C2B C3B H3B 119.5
C3B C4B C5B 118.1(4)
C3B C4B H4B 121.0
C5B C4B H4B 121.0
C4B C5B C1B 117.0(4)
C4B C5B C6B 139.2(6)
C1B C5B C6B 103.8(5)
C7B C6B C11B 116.5(3)
C7B C6B C5B 133.4(6)
C11B C6B C5B 110.1(6)
C8B C7B C6B 118.4(4)
C8B C7B H7B 120.8
C6B C7B H7B 120.8
C7B C8B C9B 120.4(4)
C7B C8B H8B 119.8
C9B C8B H8B 119.8
C10B C9B C8B 124.4(4)
C10B C9B H9B 117.8
C8B C9B H9B 117.8
C9B C10B C11B 113.8(4)
C9B C10B H10B 123.1
C11B C10B H10B 123.1
C10B C11B N1 126.7(5)
C10B C11B C6B 126.4(4)
N1 C11B C6B 106.8(5)
C17 C12 C13 120.9(2)
C17 C12 N1 119.5(2)
C13 C12 N1 119.6(2)
C14 C13 C12 119.5(2)
C14 C13 H13 120.2
C12 C13 H13 120.2
C15 C14 C13 118.6(2)
C15 C14 H14 120.7
C13 C14 H14 120.7
F1 C15 C16 118.8(2)
F1 C15 C14 118.2(2)
C16 C15 C14 122.9(2)
C15 C16 C17 118.5(2)
C15 C16 H16 120.7
C17 C16 H16 120.7
C12 C17 C16 119.5(2)
C12 C17 H17 120.2
C16 C17 H17 120.2

loop_
_geom_bond_atom_site_label_1
_geom_bond_atom_site_label_2
_geom_bond_distance
N1 C1A 1.326(8)
N1 C11A 1.373(6)
N1 C1B 1.392(6)
N1 C11B 1.413(6)
N1 C12 1.434(3)
C1A N2A 1.3900
C1A C5A 1.3900
N2A C2A 1.3900
C2A C3A 1.3900
C2A H2A 0.9500
C3A C4A 1.3900
C3A H3A 0.9500
C4A C5A 1.3900
C4A H4A 0.9500
C5A C6A 1.456(4)
C6A C7A 1.3900
C6A C11A 1.3900
C7A C8A 1.3900
C7A H7A 0.9500
C8A C9A 1.3900
C8A H8A 0.9500
C9A C10A 1.3900
C9A H9A 0.9500
C10A C11A 1.3900
C10A H10A 0.9500
C1B N2B 1.368(5)
C1B C5B 1.421(5)
N2B C2B 1.358(5)
C2B C3B 1.392(5)
C2B H2B 0.9500
C3B C4B 1.374(5)
C3B H3B 0.9500
C4B C5B 1.393(5)
C4B H4B 0.9500
C5B C6B 1.438(4)
C6B C7B 1.391(5)
C6B C11B 1.425(5)
C7B C8B 1.366(5)
C7B H7B 0.9500
C8B C9B 1.398(5)
C8B H8B 0.9500
C9B C10B 1.345(5)
C9B H9B 0.9500
C10B C11B 1.345(5)
C10B H10B 0.9500
C12 C17 1.382(3)
C12 C13 1.387(3)
C13 C14 1.382(3)
C13 H13 0.9500
C14 C15 1.373(3)
C14 H14 0.9500
C15 F1 1.357(3)
C15 C16 1.367(3)
C16 C17 1.388(3)
C16 H16 0.9500
C17 H17 0.9500

loop_
_geom_torsion_atom_site_label_1
_geom_torsion_atom_site_label_2
_geom_torsion_atom_site_label_3
_geom_torsion_atom_site_label_4
_geom_torsion
C11A N1 C1A N2A 177.9(8)
C1B N1 C1A N2A -178.5(8)
C11B N1 C1A N2A -143(35)
C12 N1 C1A N2A 1.7(13)
C11A N1 C1A C5A -3.5(12)
C1B N1 C1A C5A 0.1(11)
C11B N1 C1A C5A 36(33)
C12 N1 C1A C5A -179.7(5)
N1 C1A N2A C2A 178.5(14)
C5A C1A N2A C2A 0.0
C1A N2A C2A C3A 0.0
N2A C2A C3A C4A 0.0
C2A C3A C4A C5A 0.0
C3A C4A C5A C1A 0.0
C3A C4A C5A C6A -178.8(13)
N1 C1A C5A C4A -178.7(12)
N2A C1A C5A C4A 0.0
N1 C1A C5A C6A 0.5(9)
N2A C1A C5A C6A 179.2(9)
C4A C5A C6A C7A 2.7(18)
C1A C5A C6A C7A -176.3(9)
C4A C5A C6A C11A -178.4(10)
C1A C5A C6A C11A 2.6(7)
C11A C6A C7A C8A 0.0
C5A C6A C7A C8A 178.8(11)
C6A C7A C8A C9A 0.0
C7A C8A C9A C10A 0.0
C8A C9A C10A C11A 0.0
C1A N1 C11A C10A 178.2(9)
C1B N1 C11A C10A 86(11)
C11B N1 C11A C10A 177.0(10)
C12 N1 C11A C10A -5.7(13)
C1A N1 C11A C6A 4.9(10)
C1B N1 C11A C6A -88(11)
C11B N1 C11A C6A 3.8(8)
C12 N1 C11A C6A -178.9(4)
C9A C10A C11A N1 -172.5(13)
C9A C10A C11A C6A 0.0
C7A C6A C11A N1 174.3(10)
C5A C6A C11A N1 -4.7(8)
C7A C6A C11A C10A 0.0
C5A C6A C11A C10A -179.0(9)
C1A N1 C1B N2B -178.7(9)
C11A N1 C1B N2B -90(11)
C11B N1 C1B N2B -179.7(6)
C12 N1 C1B N2B 1.1(8)
C1A N1 C1B C5B -1.1(9)
C11A N1 C1B C5B 88(11)
C11B N1 C1B C5B -2.1(8)
C12 N1 C1B C5B 178.7(3)
N1 C1B N2B C2B 176.8(8)
C5B C1B N2B C2B -0.4(5)
C1B N2B C2B C3B 2.1(5)
N2B C2B C3B C4B -1.7(6)
C2B C3B C4B C5B -0.7(6)
C3B C4B C5B C1B 2.2(5)
C3B C4B C5B C6B -178.4(9)
N2B C1B C5B C4B -1.7(6)
N1 C1B C5B C4B -179.2(7)
N2B C1B C5B C6B 178.7(7)
N1 C1B C5B C6B 1.2(6)
C4B C5B C6B C7B 3.1(14)
C1B C5B C6B C7B -177.4(7)
C4B C5B C6B C11B -179.3(8)
C1B C5B C6B C11B 0.2(6)
C11B C6B C7B C8B 1.0(5)
C5B C6B C7B C8B 178.5(8)
C6B C7B C8B C9B 0.2(6)
C7B C8B C9B C10B -1.7(6)
C8B C9B C10B C11B 1.6(6)
C9B C10B C11B N1 -177.4(10)
C9B C10B C11B C6B -0.3(6)
C1A N1 C11B C10B 35(34)
C11A N1 C11B C10B 176.2(9)
C1B N1 C11B C10B 179.7(6)
C12 N1 C11B C10B -1.1(9)
C1A N1 C11B C6B -143(34)
C11A N1 C11B C6B -1.4(9)
C1B N1 C11B C6B 2.2(7)
C12 N1 C11B C6B -178.7(3)
C7B C6B C11B C10B -1.0(6)
C5B C6B C11B C10B -179.0(7)
C7B C6B C11B N1 176.6(8)
C5B C6B C11B N1 -1.5(7)
C1A N1 C12 C17 -64.7(9)
C11A N1 C12 C17 119.8(8)
C1B N1 C12 C17 115.5(6)
C11B N1 C12 C17 -63.5(7)
C1A N1 C12 C13 114.3(9)
C11A N1 C12 C13 -61.2(8)
C1B N1 C12 C13 -65.4(6)
C11B N1 C12 C13 115.6(6)
C17 C12 C13 C14 -0.7(4)
N1 C12 C13 C14 -179.7(2)
C12 C13 C14 C15 0.8(4)
C13 C14 C15 F1 -179.9(2)
C13 C14 C15 C16 -0.4(4)
F1 C15 C16 C17 179.5(2)
C14 C15 C16 C17 0.0(4)
C13 C12 C17 C16 0.3(4)
N1 C12 C17 C16 179.3(2)
C15 C16 C17 C12 0.0(4)
